data_1512911
loop_
_publ_author_name
'Timothy J. Boyle'
'Leigh Anna M. Ottley'
'Mark A. Rodriguez'

_publ_section_title
;
 Structurally characterized carboxylic acid modified zirconium alkoxides
 for the production of zirconium oxide thin films
;
_journal_issue 13
_journal_name_full Polyhedron
_journal_page_first 1727
_journal_page_last 1738
_journal_paper_doi 10.1016/j.poly.2005.05.005
_journal_volume 24
_journal_year 2005
_chemical_formula_sum 'C38 H82 O10 Zr2'
_chemical_formula_weight 881.48
_chemical_name_common (9)Zr2OPc2ONEP6
_chemical_name_systematic
; 
 ? 
;
_space_group_IT_number 2
_symmetry_cell_setting triclinic
_symmetry_space_group_name_Hall '-P 1'
_symmetry_space_group_name_H-M 'P -1'
_atom_sites_solution_hydrogens geom
_atom_sites_solution_primary direct
_atom_sites_solution_secondary difmap
_audit_creation_method SHELXL-97
_cell_angle_alpha 86.68(3)
_cell_angle_beta 88.40(2)
_cell_angle_gamma 84.50(3)
_cell_formula_units_Z 1
_cell_length_a 10.158(12)
_cell_length_b 10.195(12)
_cell_length_c 11.147(13)
_cell_measurement_reflns_used 692
_cell_measurement_temperature 168(2)
_cell_measurement_theta_max 0.00
_cell_measurement_theta_min 0.00
_cell_volume 1147(2)
_computing_cell_refinement 'Bruker SMART'
_computing_data_collection 'Bruker SMART'
_computing_data_reduction 'Bruker SAINT'
_computing_molecular_graphics 'Bruker SHELXTL'
_computing_publication_material 'Bruker SHELXTL'
_computing_structure_refinement 'SHELXL-97 (Sheldrick, 1997)'
_computing_structure_solution 'SHELXS-97 (Sheldrick, 1990)'
_diffrn_ambient_temperature 168(2)
_diffrn_measured_fraction_theta_full 0.983
_diffrn_measured_fraction_theta_max 0.983
_diffrn_measurement_device_type 'CCD area detector'
_diffrn_measurement_method 'phi and omega scans'
_diffrn_radiation_monochromator graphite
_diffrn_radiation_source 'fine-focus sealed tube'
_diffrn_radiation_type MoK\a
_diffrn_radiation_wavelength 0.71073
_diffrn_reflns_av_R_equivalents 0.1163
_diffrn_reflns_av_sigmaI/netI 0.2146
_diffrn_reflns_limit_h_max 12
_diffrn_reflns_limit_h_min -12
_diffrn_reflns_limit_k_max 12
_diffrn_reflns_limit_k_min -12
_diffrn_reflns_limit_l_max 13
_diffrn_reflns_limit_l_min -13
_diffrn_reflns_number 8690
_diffrn_reflns_theta_full 25.48
_diffrn_reflns_theta_max 25.48
_diffrn_reflns_theta_min 1.83
_exptl_absorpt_coefficient_mu 0.502
_exptl_absorpt_correction_type none
_exptl_crystal_colour colorless
_exptl_crystal_density_diffrn 1.276
_exptl_crystal_density_meas 0
_exptl_crystal_density_method 'not measured'
_exptl_crystal_description rod
_exptl_crystal_F_000 470
_exptl_crystal_size_max 0.05
_exptl_crystal_size_mid 0.02
_exptl_crystal_size_min 0.01
_refine_diff_density_max 1.404
_refine_diff_density_min -0.855
_refine_diff_density_rms 0.146
_refine_ls_extinction_method none
_refine_ls_goodness_of_fit_ref 0.961
_refine_ls_hydrogen_treatment mixed
_refine_ls_matrix_type full
_refine_ls_number_parameters 232
_refine_ls_number_reflns 4190
_refine_ls_number_restraints 0
_refine_ls_restrained_S_all 0.961
_refine_ls_R_factor_all 0.1715
_refine_ls_R_factor_gt 0.0758
_refine_ls_shift/su_max 1.770
_refine_ls_shift/su_mean 0.069
_refine_ls_structure_factor_coef Fsqd
_refine_ls_weighting_details 'calc w=1/[\s^2^(Fo^2^)+(0.0964P)^2^+0.0000P] where P=(Fo^2^+2Fc^2^)/3'
_refine_ls_weighting_scheme calc
_refine_ls_wR_factor_gt 0.1653
_refine_ls_wR_factor_ref 0.2140
_reflns_number_gt 2088
_reflns_number_total 4190
_reflns_threshold_expression >2sigma(I)
_cod_data_source_file 2005-1727.cif
_cod_data_source_block sdb023s
_cod_depositor_comments
;
The following automatic conversions were performed:

'_symmetry_cell_setting' value 'Triclinic' changed to 'triclinic'
according to the built-in table from CIF Core dictionary named
'cif_core.dic' version 2.4.1 from 2010-06-29.

Automatic conversion script
Id: cif_fix_values 1891 2012-01-12 08:04:46Z andrius 
;
_cod_original_sg_symbol_H-M P-1
_cod_database_code 1512911

loop_
_symmetry_equiv_pos_as_xyz
'x, y, z'
'-x, -y, -z'

loop_
_atom_site_label
_atom_site_type_symbol
_atom_site_fract_x
_atom_site_fract_y
_atom_site_fract_z
_atom_site_U_iso_or_equiv
_atom_site_adp_type
_atom_site_occupancy
_atom_site_symmetry_multiplicity
_atom_site_calc_flag
_atom_site_refinement_flags
Zr1 Zr 0.59184(9) -0.01485(9) 0.87312(8) 0.0248(3) Uani 1 1 d .
O1 O 0.5732(5) 0.0660(5) 0.7154(5) 0.0291(15) Uani 1 1 d .
O2 O 0.7533(5) -0.1244(6) 0.8394(5) 0.0346(16) Uani 1 1 d .
O3 O 0.4746(6) -0.1855(5) 0.8831(5) 0.0318(15) Uani 1 1 d .
O4 O 0.6027(5) -0.0655(5) 1.0636(5) 0.0217(13) Uani 1 1 d .
O5 O 0.6488(5) 0.1643(5) 0.9465(5) 0.0288(14) Uani 1 1 d .
C1 C 0.5907(9) 0.1147(9) 0.5938(7) 0.030(2) Uani 1 1 d .
H1A H 0.5035 0.1274 0.5552 0.037 Uiso 1 1 calc R
H1B H 0.6469 0.0478 0.5498 0.037 Uiso 1 1 calc R
C2 C 0.6542(8) 0.2447(8) 0.5828(8) 0.028(2) Uani 1 1 d .
C3 C 0.7889(9) 0.2313(10) 0.6378(9) 0.046(3) Uani 1 1 d .
H3A H 0.8471 0.1657 0.5958 0.069 Uiso 1 1 calc R
H3B H 0.7810 0.2028 0.7229 0.069 Uiso 1 1 calc R
H3C H 0.8262 0.3166 0.6303 0.069 Uiso 1 1 calc R
C4 C 0.5615(11) 0.3499(10) 0.6442(10) 0.059(3) Uani 1 1 d .
H4A H 0.5558 0.3268 0.7306 0.089 Uiso 1 1 calc R
H4B H 0.4733 0.3539 0.6100 0.089 Uiso 1 1 calc R
H4C H 0.5964 0.4360 0.6311 0.089 Uiso 1 1 calc R
C5 C 0.6660(10) 0.2840(11) 0.4498(9) 0.052(3) Uani 1 1 d .
H5A H 0.7005 0.3705 0.4395 0.079 Uiso 1 1 calc R
H5B H 0.5786 0.2885 0.4138 0.079 Uiso 1 1 calc R
H5C H 0.7264 0.2183 0.4102 0.079 Uiso 1 1 calc R
C6 C 0.8410(14) -0.233(2) 0.8122(13) 0.165(10) Uani 1 1 d .
H6A H 0.9297 -0.2131 0.8367 0.198 Uiso 1 1 calc R
H6B H 0.8163 -0.3081 0.8655 0.198 Uiso 1 1 calc R
C7 C 0.8556(10) -0.2772(10) 0.6975(10) 0.048(3) Uani 1 1 d .
C8 C 0.7307(10) -0.2810(11) 0.6322(10) 0.065(4) Uani 1 1 d .
H8A H 0.6715 -0.3352 0.6797 0.097 Uiso 1 1 calc R
H8B H 0.7504 -0.3191 0.5543 0.097 Uiso 1 1 calc R
H8C H 0.6878 -0.1912 0.6196 0.097 Uiso 1 1 calc R
C9 C 0.9230(16) -0.1514(16) 0.6292(16) 0.137(7) Uani 1 1 d .
H9A H 0.8558 -0.0763 0.6187 0.205 Uiso 1 1 calc R
H9B H 0.9588 -0.1766 0.5503 0.205 Uiso 1 1 calc R
H9C H 0.9946 -0.1267 0.6778 0.205 Uiso 1 1 calc R
C10 C 0.9611(13) -0.3848(13) 0.6749(12) 0.094(5) Uani 1 1 d .
H10A H 1.0256 -0.3907 0.7392 0.141 Uiso 1 1 calc R
H10B H 1.0056 -0.3658 0.5976 0.141 Uiso 1 1 calc R
H10C H 0.9217 -0.4687 0.6730 0.141 Uiso 1 1 calc R
C11 C 0.6758(8) -0.1809(8) 1.1172(8) 0.025(2) Uani 1 1 d .
H11A H 0.7042 -0.2419 1.0534 0.030 Uiso 1 1 calc R
H11B H 0.6167 -0.2267 1.1742 0.030 Uiso 1 1 calc R
C12 C 0.7992(8) -0.1495(9) 1.1847(8) 0.029(2) Uani 1 1 d .
C13 C 0.8934(8) -0.0791(9) 1.1004(9) 0.041(3) Uani 1 1 d .
H13A H 0.9745 -0.0680 1.1427 0.061 Uiso 1 1 calc R
H13B H 0.8510 0.0077 1.0737 0.061 Uiso 1 1 calc R
H13C H 0.9153 -0.1316 1.0304 0.061 Uiso 1 1 calc R
C14 C 0.7573(9) -0.0632(10) 1.2884(9) 0.046(3) Uani 1 1 d .
H14A H 0.7010 -0.1107 1.3453 0.068 Uiso 1 1 calc R
H14B H 0.7079 0.0184 1.2574 0.068 Uiso 1 1 calc R
H14C H 0.8360 -0.0418 1.3293 0.068 Uiso 1 1 calc R
C15 C 0.8637(9) -0.2827(9) 1.2309(9) 0.048(3) Uani 1 1 d .
H15A H 0.9401 -0.2697 1.2793 0.072 Uiso 1 1 calc R
H15B H 0.8931 -0.3355 1.1627 0.072 Uiso 1 1 calc R
H15C H 0.7996 -0.3289 1.2805 0.072 Uiso 1 1 calc R
C16 C 0.6166(9) 0.2174(9) 1.0446(8) 0.029(2) Uiso 1 1 d .
H16 H 0.5536 0.2844 1.0017 0.035 Uiso 1 1 calc R
C17 C 0.7003(12) 0.3258(11) 1.0791(11) 0.069(4) Uani 1 1 d .
H17 H 0.7500 0.2807 1.1484 0.083 Uiso 1 1 calc R
C18 C 0.6132(11) 0.4349(10) 1.1421(9) 0.054(3) Uani 1 1 d .
H18A H 0.6698 0.4921 1.1804 0.080 Uiso 1 1 calc R
H18B H 0.5563 0.3944 1.2033 0.080 Uiso 1 1 calc R
H18C H 0.5581 0.4874 1.0827 0.080 Uiso 1 1 calc R
C19 C 0.8038(13) 0.3589(14) 1.0018(14) 0.109(6) Uani 1 1 d .
H19A H 0.8531 0.2781 0.9748 0.163 Uiso 1 1 calc R
H19B H 0.8631 0.4098 1.0442 0.163 Uiso 1 1 calc R
H19C H 0.7679 0.4120 0.9320 0.163 Uiso 1 1 calc R

loop_
_atom_site_aniso_label
_atom_site_aniso_U_11
_atom_site_aniso_U_22
_atom_site_aniso_U_33
_atom_site_aniso_U_23
_atom_site_aniso_U_13
_atom_site_aniso_U_12
Zr1 0.0207(5) 0.0244(5) 0.0293(5) -0.0042(4) -0.0014(3) -0.0008(3)
O1 0.025(3) 0.029(3) 0.032(4) 0.000(3) -0.001(3) -0.002(3)
O2 0.020(3) 0.040(4) 0.043(4) -0.018(3) 0.000(3) 0.007(3)
O3 0.029(4) 0.027(3) 0.041(4) -0.009(3) 0.008(3) -0.006(3)
O4 0.017(3) 0.021(3) 0.026(3) 0.002(3) -0.006(3) -0.001(2)
O5 0.029(3) 0.027(3) 0.031(4) -0.004(3) 0.002(3) -0.002(3)
C1 0.028(5) 0.039(6) 0.025(5) 0.006(4) 0.001(4) -0.012(4)
C2 0.031(5) 0.025(5) 0.029(5) 0.000(4) -0.003(4) -0.003(4)
C3 0.047(7) 0.048(6) 0.045(7) -0.002(5) -0.014(5) -0.016(5)
C4 0.055(8) 0.040(6) 0.082(9) 0.001(6) 0.020(6) -0.007(6)
C5 0.051(7) 0.064(8) 0.042(7) 0.013(6) 0.002(5) -0.010(6)
C6 0.093(12) 0.28(2) 0.113(13) -0.141(15) -0.060(10) 0.143(14)
C7 0.032(6) 0.046(6) 0.063(8) -0.024(6) -0.006(5) 0.021(5)
C8 0.041(7) 0.071(8) 0.087(9) -0.044(7) -0.017(6) -0.002(6)
C9 0.095(13) 0.131(16) 0.18(2) 0.020(14) 0.014(12) -0.013(12)
C10 0.077(10) 0.093(11) 0.110(12) -0.051(9) -0.014(8) 0.035(8)
C11 0.023(5) 0.017(5) 0.033(5) 0.004(4) 0.000(4) -0.001(4)
C12 0.020(5) 0.034(5) 0.032(5) 0.000(4) -0.005(4) -0.001(4)
C13 0.024(5) 0.048(6) 0.052(7) 0.001(5) -0.006(5) -0.007(5)
C14 0.032(6) 0.052(7) 0.055(7) -0.010(6) -0.014(5) -0.007(5)
C15 0.036(6) 0.044(6) 0.064(8) 0.015(5) -0.023(5) -0.003(5)
C17 0.079(9) 0.056(7) 0.081(9) -0.045(7) 0.048(7) -0.041(7)
C18 0.070(8) 0.044(7) 0.051(7) -0.011(6) -0.009(6) -0.023(6)
C19 0.059(9) 0.101(11) 0.180(17) -0.086(11) 0.044(10) -0.046(8)

loop_
_atom_type_symbol
_atom_type_description
_atom_type_scat_dispersion_real
_atom_type_scat_dispersion_imag
_atom_type_scat_source
C C 0.0033 0.0016 'International Tables Vol C Tables 4.2.6.8 and 6.1.1.4'
H H 0.0000 0.0000 'International Tables Vol C Tables 4.2.6.8 and 6.1.1.4'
O O 0.0106 0.0060 'International Tables Vol C Tables 4.2.6.8 and 6.1.1.4'
Zr Zr -2.9673 0.5597 'International Tables Vol C Tables 4.2.6.8 and 6.1.1.4'

loop_
_geom_angle_atom_site_label_1
_geom_angle_atom_site_label_2
_geom_angle_atom_site_label_3
_geom_angle
_geom_angle_site_symmetry_1
_geom_angle_site_symmetry_3
O1 Zr1 O2 96.3(2) . .
O1 Zr1 O4 168.1(2) . .
O2 Zr1 O4 92.3(2) . .
O1 Zr1 O5 92.9(2) . .
O2 Zr1 O5 107.0(2) . .
O4 Zr1 O5 76.7(2) . .
O1 Zr1 O4 94.4(2) . 2_657
O2 Zr1 O4 166.0(2) . 2_657
O4 Zr1 O4 78.6(2) . 2_657
O5 Zr1 O4 81.4(2) . 2_657
O1 Zr1 O3 107.0(2) . .
O2 Zr1 O3 92.0(2) . .
O4 Zr1 O3 80.8(2) . .
O5 Zr1 O3 150.8(2) . .
O4 Zr1 O3 76.2(2) 2_657 .
O1 Zr1 Zr1 132.79(18) . 2_657
O2 Zr1 Zr1 130.93(19) . 2_657
O4 Zr1 Zr1 39.53(14) . 2_657
O5 Zr1 Zr1 75.79(15) . 2_657
O4 Zr1 Zr1 39.08(14) 2_657 2_657
O3 Zr1 Zr1 75.04(15) . 2_657
C1 O1 Zr1 166.6(5) . .
C6 O2 Zr1 161.8(9) . .
C16 O3 Zr1 131.4(5) 2_657 .
C11 O4 Zr1 125.2(5) . .
C11 O4 Zr1 124.3(5) . 2_657
Zr1 O4 Zr1 101.4(2) . 2_657
C16 O5 Zr1 131.1(5) . .
O1 C1 C2 113.2(7) . .
C3 C2 C5 109.9(8) . .
C3 C2 C1 111.6(7) . .
C5 C2 C1 107.2(7) . .
C3 C2 C4 110.8(8) . .
C5 C2 C4 108.9(8) . .
C1 C2 C4 108.4(7) . .
C7 C6 O2 122.1(12) . .
C6 C7 C8 115.4(10) . .
C6 C7 C10 118.0(10) . .
C8 C7 C10 116.1(9) . .
C6 C7 C9 99.6(13) . .
C8 C7 C9 103.3(11) . .
C10 C7 C9 99.8(10) . .
O4 C11 C12 113.3(6) . .
C14 C12 C15 110.7(8) . .
C14 C12 C13 109.4(8) . .
C15 C12 C13 110.8(7) . .
C14 C12 C11 109.9(7) . .
C15 C12 C11 105.1(7) . .
C13 C12 C11 110.9(7) . .
O3 C16 O5 125.8(8) 2_657 .
O3 C16 C17 118.0(8) 2_657 .
O5 C16 C17 116.1(8) . .
C19 C17 C16 118.5(9) . .
C19 C17 C18 120.0(10) . .
C16 C17 C18 110.3(9) . .

loop_
_geom_bond_atom_site_label_1
_geom_bond_atom_site_label_2
_geom_bond_distance
_geom_bond_site_symmetry_2
Zr1 O1 1.905(6) .
Zr1 O2 1.935(6) .
Zr1 O4 2.159(6) .
Zr1 O5 2.178(6) .
Zr1 O4 2.180(6) 2_657
Zr1 O3 2.197(6) .
Zr1 Zr1 3.357(4) 2_657
O1 C1 1.428(9) .
O2 C6 1.393(13) .
O3 C16 1.265(9) 2_657
O4 C11 1.438(9) .
O4 Zr1 2.180(6) 2_657
O5 C16 1.269(9) .
C1 C2 1.526(11) .
C2 C3 1.505(12) .
C2 C5 1.518(12) .
C2 C4 1.536(12) .
C6 C7 1.381(15) .
C7 C8 1.484(13) .
C7 C10 1.485(13) .
C7 C9 1.649(17) .
C11 C12 1.549(11) .
C12 C14 1.519(12) .
C12 C15 1.519(12) .
C12 C13 1.522(11) .
C16 O3 1.265(9) 2_657
C16 C17 1.530(12) .
C17 C19 1.395(14) .
C17 C18 1.543(13) .
